data_7701737
loop_
_publ_author_name
'Fan, Xi'
'Fu, Hao'
'Zhang, Lei'
'Zhang, Jian'

_publ_section_title
;
 Pyrazole-thermal synthesis: a new approach towards N-rich titanium-oxo
 clusters with photochromic behaviors.
;
_journal_issue 23
_journal_name_full 'Dalton transactions (Cambridge, England : 2003)'
_journal_page_first 8049
_journal_page_last 8052
_journal_paper_doi 10.1039/c9dt01628g
_journal_volume 48
_journal_year 2019
_chemical_formula_moiety 'C29 H57 N7 O8 Ti3'
_chemical_formula_sum 'C29 H57 N7 O8 Ti3'
_chemical_formula_weight 775.51
_space_group_crystal_system monoclinic
_space_group_IT_number 14
_space_group_name_Hall '-P 2yn'
_space_group_name_H-M_alt 'P 1 21/n 1'
_atom_sites_solution_hydrogens geom
_atom_sites_solution_primary iterative
_audit_creation_date 2019-03-05
_audit_creation_method
;
Olex2 1.2
(compiled 2018.05.29 svn.r3508 for OlexSys, GUI svn.r5506)
;
_audit_update_record
;
2019-05-06 deposited with the CCDC.	2019-05-09 downloaded from the CCDC.
;
_cell_angle_alpha 90
_cell_angle_beta 98.629(5)
_cell_angle_gamma 90
_cell_formula_units_Z 4
_cell_length_a 12.7979(6)
_cell_length_b 23.8477(14)
_cell_length_c 13.0520(7)
_cell_measurement_reflns_used 3626
_cell_measurement_temperature 100.00(15)
_cell_measurement_theta_max 70.0660
_cell_measurement_theta_min 4.8980
_cell_volume 3938.4(4)
_computing_cell_refinement 'CrysAlisPro 1.171.39.46 (Rigaku OD, 2018)'
_computing_data_collection 'CrysAlisPro 1.171.39.46 (Rigaku OD, 2018)'
_computing_data_reduction 'CrysAlisPro 1.171.39.46 (Rigaku OD, 2018)'
_computing_molecular_graphics 'Olex2 (Dolomanov et al., 2009)'
_computing_publication_material 'Olex2 (Dolomanov et al., 2009)'
_computing_structure_refinement 'ShelXL (Sheldrick, 2015)'
_computing_structure_solution
;
Superflip (Palatinus & Chapuis, 2007;Palatinus & van der Lee, 2008;
Palatinus et al., 2012)
;
_diffrn_ambient_environment N~2~
_diffrn_ambient_temperature 100.00(15)
_diffrn_detector 'CCD plate'
_diffrn_detector_area_resol_mean 16.2083
_diffrn_detector_type Eos
_diffrn_measured_fraction_theta_full 0.959
_diffrn_measured_fraction_theta_max 0.937
_diffrn_measurement_details
;
List of Runs (angles in degrees, time in seconds):

  # Type    Start    End  Width  t~exp~   \w     \q     \k     \f   Frames
#--------------------------------------------------------------------------
  1  \w    -19.00  42.00   1.00    1.00    --    0.00  38.00  30.00   61
  2  \w    -18.00  52.00   1.00    1.00    --    0.00  57.00-120.00   70
  3  \w     -2.00  64.00   1.00    1.00    --   54.00 -77.00-180.00   66
  4  \w     12.00  96.00   1.00    1.00    --   54.00 -99.00 -60.00   84
  5  \w    -16.00  84.00   1.00    1.00    --   54.00 -77.00  60.00  100
  6  \w     58.00  93.00   1.00    1.00    --   54.00  57.00-120.00   35
  7  \w     40.00 122.00   1.00    1.00    --  108.00 -63.00  60.00   82
  8  \w    133.00 162.00   1.00    1.00    --  108.00  50.00 -30.00   29
  9  \w     43.00 112.00   1.00    1.00    --  108.00-111.00 -60.00   69
 10  \w     93.00 172.00   1.00    1.00    --  108.00  50.00  30.00   79
 11  \w     38.00  68.00   1.00    1.00    --  108.00 -77.00-120.00   30
 12  \w     91.00 176.00   1.00    1.00    --  108.00  63.00 120.00   85
 13  \w     67.00 128.00   1.00    1.00    --  108.00 -63.00 -90.00   61
 14  \w     36.00 102.00   1.00    1.00    --  108.00-111.00-120.00   66
 15  \w     93.00 141.00   1.00    1.00    --  108.00  38.00  90.00   48
 16  \w     69.00 118.00   1.00    1.00    --  108.00 -77.00   0.00   49
;
_diffrn_measurement_device 'four-circle diffractometer'
_diffrn_measurement_device_type 'SuperNova, Dual, Cu at home/near, Eos'
_diffrn_measurement_method '\w scans'
_diffrn_orient_matrix_type 'CrysAlisPro convention (1999,Acta A55,543-557)'
_diffrn_orient_matrix_UB_11 -0.0545242000
_diffrn_orient_matrix_UB_12 0.0042622000
_diffrn_orient_matrix_UB_13 0.0971992000
_diffrn_orient_matrix_UB_21 -0.0430261000
_diffrn_orient_matrix_UB_22 0.0583209000
_diffrn_orient_matrix_UB_23 -0.0352743000
_diffrn_orient_matrix_UB_31 -0.0999941000
_diffrn_orient_matrix_UB_32 -0.0274994000
_diffrn_orient_matrix_UB_33 -0.0596291000
_diffrn_radiation_monochromator mirror
_diffrn_radiation_probe x-ray
_diffrn_radiation_type CuK\a
_diffrn_radiation_wavelength 1.54184
_diffrn_reflns_av_R_equivalents 0.0887
_diffrn_reflns_av_unetI/netI 0.1046
_diffrn_reflns_Laue_measured_fraction_full 0.959
_diffrn_reflns_Laue_measured_fraction_max 0.937
_diffrn_reflns_limit_h_max 14
_diffrn_reflns_limit_h_min -15
_diffrn_reflns_limit_k_max 20
_diffrn_reflns_limit_k_min -29
_diffrn_reflns_limit_l_max 14
_diffrn_reflns_limit_l_min -15
_diffrn_reflns_number 16294
_diffrn_reflns_point_group_measured_fraction_full 0.959
_diffrn_reflns_point_group_measured_fraction_max 0.937
_diffrn_reflns_theta_full 67.684
_diffrn_reflns_theta_max 70.960
_diffrn_reflns_theta_min 3.895
_diffrn_source 'micro-focus sealed X-ray tube'
_diffrn_source_type 'SuperNova (Cu) X-ray Source'
_exptl_absorpt_coefficient_mu 5.483
_exptl_absorpt_correction_T_max 1.00000
_exptl_absorpt_correction_T_min 0.01965
_exptl_absorpt_correction_type multi-scan
_exptl_absorpt_process_details
;
CrysAlisPro 1.171.39.46 (Rigaku Oxford Diffraction, 2018)
Empirical absorption correction using spherical harmonics,
 implemented in SCALE3 ABSPACK scaling algorithm.
;
_exptl_crystal_colour colorless
_exptl_crystal_density_diffrn 1.308
_exptl_crystal_density_method 'not measured'
_exptl_crystal_description rodlike
_exptl_crystal_F_000 1640
_exptl_crystal_size_max 0.2
_exptl_crystal_size_mid 0.05
_exptl_crystal_size_min 0.05
_refine_diff_density_max 0.913
_refine_diff_density_min -0.583
_refine_diff_density_rms 0.116
_refine_ls_extinction_method none
_refine_ls_goodness_of_fit_ref 1.038
_refine_ls_hydrogen_treatment constr
_refine_ls_matrix_type full
_refine_ls_number_parameters 438
_refine_ls_number_reflns 7129
_refine_ls_number_restraints 0
_refine_ls_restrained_S_all 1.038
_refine_ls_R_factor_all 0.1118
_refine_ls_R_factor_gt 0.0829
_refine_ls_shift/su_max 0.000
_refine_ls_shift/su_mean 0.000
_refine_ls_structure_factor_coef Fsqd
_refine_ls_weighting_details 'w=1/[\s^2^(Fo^2^)+(0.1273P)^2^+0.8790P] where P=(Fo^2^+2Fc^2^)/3'
_refine_ls_weighting_scheme calc
_refine_ls_wR_factor_gt 0.2072
_refine_ls_wR_factor_ref 0.2411
_reflns_Friedel_coverage 0.000
_reflns_number_gt 4915
_reflns_number_total 7129
_reflns_threshold_expression 'I > 2\s(I)'
_cod_data_source_file c9dt01628g2.cif
_cod_data_source_block PTC-196
_cod_database_code 7701737
_shelx_shelxl_version_number 2017/1
_chemical_oxdiff_formula COTi
_shelx_space_group_comment
;
The symmetry employed for this shelxl refinement is uniquely defined
by the following loop, which should always be used as a source of
symmetry information in preference to the above space-group names.
They are only intended as comments.
;
_reflns_odcompleteness_completeness 95.32
_reflns_odcompleteness_iscentric 1
_reflns_odcompleteness_theta 68.13
_olex2_refinement_description
;
1. Fixed Uiso
 At 1.2 times of:
  All C(H) groups
 At 1.5 times of:
  All C(H,H,H) groups
2.a Ternary CH refined with riding coordinates:
 C9(H9), C17(H17), C5(H5), C13(H13), C34(H34), C21(H21), C30(H30)
2.b Aromatic/amide H refined with riding coordinates:
 C46(H46), C26(H26), C47(H47), C42(H42), C28(H28), C45(H45), C40(H40), C41(H41)
2.c Idealised Me refined as rotating group:
 C10(H10A,H10B,H10C), C11(H11A,H11B,H11C), C35(H35A,H35B,H35C), C6(H6A,H6B,
 H6C), C18(H18A,H18B,H18C), C22(H22A,H22B,H22C), C23(H23A,H23B,H23C), C31(H31A,
 H31B,H31C), C14(H14A,H14B,H14C), C32(H32A,H32B,H32C), C15(H15A,H15B,H15C),
 C7(H7A,H7B,H7C), C19(H19A,H19B,H19C), C36(H36A,H36B,H36C)
;
_olex2_submission_special_instructions 'No special instructions were received'
_oxdiff_exptl_absorpt_empirical_details
;
Empirical correction (ABSPACK) includes:
- Absorption correction using spherical harmonics
- Frame scaling
;
_oxdiff_exptl_absorpt_empirical_full_max 16.979
_oxdiff_exptl_absorpt_empirical_full_min 0.311

loop_
_space_group_symop_operation_xyz
'x, y, z'
'-x+1/2, y+1/2, -z+1/2'
'-x, -y, -z'
'x-1/2, -y-1/2, z-1/2'

loop_
_atom_site_label
_atom_site_type_symbol
_atom_site_fract_x
_atom_site_fract_y
_atom_site_fract_z
_atom_site_U_iso_or_equiv
_atom_site_adp_type
_atom_site_occupancy
_atom_site_site_symmetry_order
_atom_site_calc_flag
_atom_site_refinement_flags_posn
Ti1 Ti -0.01761(7) 0.40023(4) 0.22121(7) 0.0265(3) Uani 1 1 d .
Ti2 Ti 0.23459(7) 0.45537(4) 0.19528(7) 0.0268(3) Uani 1 1 d .
Ti3 Ti 0.15102(7) 0.36158(4) 0.04178(7) 0.0273(3) Uani 1 1 d .
O4 O 0.2975(3) 0.41915(14) 0.3071(3) 0.0317(9) Uani 1 1 d .
O8 O 0.1641(3) 0.33947(15) -0.0878(3) 0.0350(9) Uani 1 1 d .
O12 O 0.0264(3) 0.34445(14) 0.3115(3) 0.0297(8) Uani 1 1 d .
O16 O -0.1460(3) 0.40660(14) 0.2661(3) 0.0318(8) Uani 1 1 d .
O20 O 0.2855(3) 0.40243(14) 0.0941(3) 0.0285(8) Uani 1 1 d .
N24 N 0.1159(3) 0.44894(17) -0.0249(3) 0.0286(10) Uani 1 1 d .
N25 N 0.1536(3) 0.49042(17) 0.0443(3) 0.0283(10) Uani 1 1 d .
O29 O 0.1894(3) 0.29596(14) 0.1052(3) 0.0347(9) Uani 1 1 d .
O33 O 0.3257(3) 0.51344(15) 0.1968(3) 0.0331(9) Uani 1 1 d .
O37 O 0.1119(2) 0.40291(13) 0.1612(3) 0.0257(8) Uani 1 1 d .
N38 N 0.0437(3) 0.47302(17) 0.3032(3) 0.0281(10) Uani 1 1 d .
N27 N 0.0818(3) 0.53191(17) -0.1010(3) 0.0281(10) Uani 1 1 d .
N39 N 0.1281(3) 0.50029(17) 0.2755(3) 0.0266(9) Uani 1 1 d .
N43 N -0.0149(3) 0.34229(17) 0.0145(4) 0.0317(11) Uani 1 1 d .
N44 N -0.0729(3) 0.34789(17) 0.0933(4) 0.0308(10) Uani 1 1 d .
C9 C 0.1428(4) 0.3347(2) -0.1963(5) 0.0385(14) Uani 1 1 d .
H9 H 0.071425 0.349081 -0.219084 0.046 Uiso 1 1 calc R
C46 C -0.1723(4) 0.3021(2) -0.0359(5) 0.0430(15) Uani 1 1 d .
H46 H -0.228369 0.283357 -0.074928 0.052 Uiso 1 1 calc R
C26 C 0.1336(4) 0.5384(2) -0.0040(4) 0.0281(11) Uani 1 1 d .
H26 H 0.153059 0.573076 0.025525 0.034 Uiso 1 1 calc R
C47 C -0.0752(4) 0.3150(2) -0.0640(5) 0.0350(13) Uani 1 1 d .
H47 H -0.054350 0.306272 -0.127356 0.042 Uiso 1 1 calc R
C17 C -0.2386(4) 0.4381(3) 0.2682(5) 0.0408(14) Uani 1 1 d .
H17 H -0.222800 0.477708 0.258004 0.049 Uiso 1 1 calc R
C5 C 0.3035(4) 0.3676(2) 0.3595(5) 0.0390(14) Uani 1 1 d .
H5 H 0.247297 0.342935 0.325944 0.047 Uiso 1 1 calc R
C42 C 0.0008(4) 0.5073(2) 0.3684(4) 0.0326(12) Uani 1 1 d .
H42 H -0.058028 0.498654 0.399350 0.039 Uiso 1 1 calc R
C28 C 0.0748(4) 0.4753(2) -0.1099(4) 0.0287(11) Uani 1 1 d .
H28 H 0.044017 0.457082 -0.169944 0.034 Uiso 1 1 calc R
C45 C -0.1676(4) 0.3233(2) 0.0627(5) 0.0335(13) Uani 1 1 d .
H45 H -0.221813 0.321014 0.102623 0.040 Uiso 1 1 calc R
C40 C 0.1365(4) 0.5503(2) 0.3220(4) 0.0312(12) Uani 1 1 d .
H40 H 0.188229 0.576791 0.314894 0.037 Uiso 1 1 calc R
C13 C -0.0229(5) 0.3045(3) 0.3670(5) 0.0443(16) Uani 1 1 d .
H13 H -0.095568 0.316329 0.370378 0.053 Uiso 1 1 calc R
C10 C 0.1443(5) 0.2730(3) -0.2267(5) 0.0480(16) Uani 1 1 d .
H10A H 0.212758 0.257446 -0.202568 0.072 Uiso 1 1 calc GR
H10B H 0.129186 0.269623 -0.300696 0.072 Uiso 1 1 calc GR
H10C H 0.091770 0.253014 -0.195793 0.072 Uiso 1 1 calc GR
C34 C 0.4211(4) 0.5415(2) 0.2354(5) 0.0412(14) Uani 1 1 d .
H34 H 0.478862 0.524244 0.204924 0.049 Uiso 1 1 calc R
C11 C 0.2194(5) 0.3695(3) -0.2485(5) 0.0484(16) Uani 1 1 d .
H11A H 0.210486 0.408427 -0.233580 0.073 Uiso 1 1 calc GR
H11B H 0.205473 0.363620 -0.322069 0.073 Uiso 1 1 calc GR
H11C H 0.290573 0.358273 -0.222804 0.073 Uiso 1 1 calc GR
C41 C 0.0572(5) 0.5570(2) 0.3823(5) 0.0409(14) Uani 1 1 d .
H41 H 0.044630 0.587640 0.422682 0.049 Uiso 1 1 calc R
C21 C 0.3893(4) 0.4057(2) 0.0650(5) 0.0386(14) Uani 1 1 d .
H21 H 0.437454 0.418946 0.125727 0.046 Uiso 1 1 calc R
C35 C 0.4447(5) 0.5353(3) 0.3529(6) 0.061(2) Uani 1 1 d .
H35A H 0.394313 0.556645 0.384228 0.091 Uiso 1 1 calc GR
H35B H 0.514655 0.548856 0.377168 0.091 Uiso 1 1 calc GR
H35C H 0.439940 0.496490 0.371213 0.091 Uiso 1 1 calc GR
C6 C 0.4100(6) 0.3412(3) 0.3516(8) 0.083(3) Uani 1 1 d .
H6A H 0.416767 0.335985 0.279957 0.125 Uiso 1 1 calc GR
H6B H 0.415004 0.305543 0.386138 0.125 Uiso 1 1 calc GR
H6C H 0.465397 0.365353 0.383676 0.125 Uiso 1 1 calc GR
C18 C -0.3245(5) 0.4198(3) 0.1826(6) 0.0543(18) Uani 1 1 d .
H18A H -0.297580 0.420125 0.117760 0.081 Uiso 1 1 calc GR
H18B H -0.383257 0.445101 0.178949 0.081 Uiso 1 1 calc GR
H18C H -0.347139 0.382581 0.196565 0.081 Uiso 1 1 calc GR
C30 C 0.2172(6) 0.2414(2) 0.0771(5) 0.0529(18) Uani 1 1 d .
H30 H 0.246738 0.243349 0.012107 0.063 Uiso 1 1 calc R
C22 C 0.3910(5) 0.4487(3) -0.0199(6) 0.0497(16) Uani 1 1 d .
H22A H 0.342309 0.437743 -0.079774 0.075 Uiso 1 1 calc GR
H22B H 0.460988 0.450992 -0.037747 0.075 Uiso 1 1 calc GR
H22C H 0.370875 0.484622 0.003944 0.075 Uiso 1 1 calc GR
C23 C 0.4266(5) 0.3493(3) 0.0380(5) 0.0452(15) Uani 1 1 d .
H23A H 0.435172 0.325866 0.098481 0.068 Uiso 1 1 calc GR
H23B H 0.493065 0.352865 0.012960 0.068 Uiso 1 1 calc GR
H23C H 0.375569 0.332816 -0.014817 0.068 Uiso 1 1 calc GR
C31 C 0.2987(6) 0.2156(3) 0.1600(7) 0.066(2) Uani 1 1 d .
H31A H 0.359307 0.239718 0.172815 0.099 Uiso 1 1 calc GR
H31B H 0.319585 0.179647 0.137031 0.099 Uiso 1 1 calc GR
H31C H 0.268698 0.211183 0.222671 0.099 Uiso 1 1 calc GR
C14 C 0.0370(5) 0.2989(3) 0.4764(5) 0.0474(16) Uani 1 1 d .
H14A H 0.107788 0.286483 0.473384 0.071 Uiso 1 1 calc GR
H14B H 0.001878 0.272060 0.514286 0.071 Uiso 1 1 calc GR
H14C H 0.038924 0.334590 0.510618 0.071 Uiso 1 1 calc GR
C32 C 0.1191(6) 0.2061(3) 0.0605(7) 0.073(3) Uani 1 1 d .
H32A H 0.081893 0.210221 0.118636 0.110 Uiso 1 1 calc GR
H32B H 0.138097 0.167523 0.053614 0.110 Uiso 1 1 calc GR
H32C H 0.074637 0.218128 -0.001461 0.110 Uiso 1 1 calc GR
C15 C -0.0246(7) 0.2483(3) 0.3092(6) 0.069(3) Uani 1 1 d .
H15A H -0.062186 0.252657 0.240274 0.103 Uiso 1 1 calc GR
H15B H -0.059253 0.220512 0.345437 0.103 Uiso 1 1 calc GR
H15C H 0.046537 0.236528 0.305753 0.103 Uiso 1 1 calc GR
C7 C 0.2893(7) 0.3761(4) 0.4696(6) 0.071(2) Uani 1 1 d .
H7A H 0.343154 0.400926 0.502548 0.107 Uiso 1 1 calc GR
H7B H 0.294622 0.340664 0.504867 0.107 Uiso 1 1 calc GR
H7C H 0.221011 0.392186 0.472307 0.107 Uiso 1 1 calc GR
C19 C -0.2732(5) 0.4314(4) 0.3731(6) 0.064(2) Uani 1 1 d .
H19A H -0.294596 0.393343 0.381697 0.097 Uiso 1 1 calc GR
H19B H -0.331569 0.456077 0.377980 0.097 Uiso 1 1 calc GR
H19C H -0.215524 0.440632 0.426263 0.097 Uiso 1 1 calc GR
C36 C 0.4114(5) 0.6020(2) 0.2023(7) 0.058(2) Uani 1 1 d .
H36A H 0.399894 0.604150 0.127994 0.087 Uiso 1 1 calc GR
H36B H 0.475294 0.621619 0.228890 0.087 Uiso 1 1 calc GR
H36C H 0.352904 0.618911 0.228896 0.087 Uiso 1 1 calc GR

loop_
_atom_site_aniso_label
_atom_site_aniso_U_11
_atom_site_aniso_U_22
_atom_site_aniso_U_33
_atom_site_aniso_U_23
_atom_site_aniso_U_13
_atom_site_aniso_U_12
Ti1 0.0234(4) 0.0314(5) 0.0216(5) 0.0026(3) -0.0072(4) -0.0003(3)
Ti2 0.0232(4) 0.0311(5) 0.0221(5) 0.0011(3) -0.0094(4) -0.0001(3)
Ti3 0.0272(5) 0.0290(5) 0.0220(5) 0.0001(3) -0.0085(4) 0.0013(3)
O4 0.0302(18) 0.0342(18) 0.025(2) -0.0004(15) -0.0136(15) 0.0025(14)
O8 0.0357(19) 0.0357(19) 0.030(2) -0.0013(15) -0.0070(16) 0.0003(15)
O12 0.0281(17) 0.0345(18) 0.024(2) 0.0033(14) -0.0036(15) -0.0012(14)
O16 0.0276(17) 0.0411(19) 0.025(2) 0.0038(15) -0.0019(15) 0.0003(15)
O20 0.0219(16) 0.0358(18) 0.025(2) 0.0004(14) -0.0054(14) 0.0011(13)
N24 0.028(2) 0.033(2) 0.022(2) -0.0014(17) -0.0055(17) 0.0000(17)
N25 0.028(2) 0.029(2) 0.024(2) -0.0057(17) -0.0066(17) -0.0001(16)
O29 0.039(2) 0.0329(19) 0.029(2) 0.0017(15) -0.0056(16) 0.0022(15)
O33 0.0293(18) 0.0374(19) 0.029(2) -0.0001(15) -0.0077(15) -0.0070(15)
O37 0.0213(15) 0.0344(18) 0.0185(18) 0.0013(13) -0.0059(13) 0.0008(13)
N38 0.027(2) 0.033(2) 0.020(2) 0.0020(17) -0.0089(17) -0.0012(16)
N27 0.0212(19) 0.031(2) 0.029(2) -0.0003(17) -0.0069(17) -0.0019(15)
N39 0.027(2) 0.033(2) 0.017(2) -0.0024(16) -0.0056(17) 0.0050(16)
N43 0.033(2) 0.033(2) 0.025(2) -0.0028(18) -0.0101(19) 0.0004(18)
N44 0.028(2) 0.031(2) 0.029(3) 0.0022(18) -0.0124(19) -0.0016(17)
C9 0.038(3) 0.045(3) 0.029(3) -0.003(2) -0.008(2) 0.002(2)
C46 0.034(3) 0.047(3) 0.042(4) -0.004(3) -0.013(3) -0.010(2)
C26 0.019(2) 0.037(3) 0.026(3) 0.003(2) -0.004(2) 0.0003(19)
C47 0.040(3) 0.030(2) 0.029(3) -0.004(2) -0.013(2) 0.001(2)
C17 0.026(3) 0.057(3) 0.038(4) 0.008(3) 0.000(2) 0.007(2)
C5 0.038(3) 0.044(3) 0.031(3) 0.009(2) -0.010(2) -0.005(2)
C42 0.032(3) 0.041(3) 0.022(3) 0.000(2) -0.004(2) 0.001(2)
C28 0.021(2) 0.039(3) 0.023(3) 0.007(2) -0.006(2) -0.0004(19)
C45 0.027(2) 0.035(3) 0.036(3) 0.001(2) -0.005(2) -0.003(2)
C40 0.031(3) 0.031(3) 0.028(3) -0.006(2) -0.007(2) -0.003(2)
C13 0.035(3) 0.053(3) 0.042(4) 0.021(3) -0.003(3) -0.003(3)
C10 0.064(4) 0.050(3) 0.026(3) -0.012(3) -0.003(3) -0.005(3)
C34 0.028(3) 0.048(3) 0.046(4) 0.002(3) 0.002(2) -0.008(2)
C11 0.047(3) 0.062(4) 0.033(4) 0.007(3) -0.004(3) 0.001(3)
C41 0.042(3) 0.050(3) 0.028(3) -0.011(2) -0.005(2) 0.004(3)
C21 0.028(3) 0.041(3) 0.045(4) -0.005(2) -0.003(2) 0.000(2)
C35 0.049(4) 0.074(5) 0.050(5) -0.010(4) -0.022(3) -0.012(3)
C6 0.072(5) 0.067(5) 0.107(8) 0.037(5) 0.001(5) 0.021(4)
C18 0.037(3) 0.067(4) 0.053(5) -0.003(3) -0.011(3) 0.008(3)
C30 0.089(5) 0.035(3) 0.034(4) -0.002(2) 0.006(4) 0.008(3)
C22 0.050(4) 0.052(4) 0.048(4) 0.000(3) 0.012(3) -0.011(3)
C23 0.037(3) 0.052(3) 0.046(4) -0.009(3) 0.005(3) 0.001(3)
C31 0.065(5) 0.040(4) 0.090(7) 0.015(4) 0.005(4) 0.015(3)
C14 0.059(4) 0.053(4) 0.027(3) 0.014(3) -0.002(3) 0.004(3)
C32 0.087(6) 0.045(4) 0.072(6) 0.003(4) -0.037(5) 0.003(4)
C15 0.095(6) 0.050(4) 0.051(5) 0.014(3) -0.023(4) -0.025(4)
C7 0.099(6) 0.085(5) 0.030(4) 0.007(4) 0.008(4) -0.017(5)
C19 0.034(3) 0.114(7) 0.044(4) -0.007(4) 0.003(3) 0.000(4)
C36 0.052(4) 0.036(3) 0.083(6) 0.001(3) 0.003(4) -0.015(3)

loop_
_atom_type_symbol
_atom_type_description
_atom_type_scat_dispersion_real
_atom_type_scat_dispersion_imag
_atom_type_scat_source
C C 0.0181 0.0091 'International Tables Vol C Tables 4.2.6.8 and 6.1.1.4'
H H 0.0000 0.0000 'International Tables Vol C Tables 4.2.6.8 and 6.1.1.4'
N N 0.0311 0.0180 'International Tables Vol C Tables 4.2.6.8 and 6.1.1.4'
O O 0.0492 0.0322 'International Tables Vol C Tables 4.2.6.8 and 6.1.1.4'
Ti Ti 0.2191 1.8069 'International Tables Vol C Tables 4.2.6.8 and 6.1.1.4'

loop_
_geom_angle_atom_site_label_1
_geom_angle_atom_site_label_2
_geom_angle_atom_site_label_3
_geom_angle
_geom_angle_site_symmetry_3
O12 Ti1 O16 93.38(17) .
O12 Ti1 O37 94.94(16) .
O12 Ti1 N38 102.53(16) .
O12 Ti1 N27 176.58(14) 3_565
O12 Ti1 N44 96.58(16) .
O16 Ti1 O37 171.65(15) .
O16 Ti1 N38 93.01(17) .
O16 Ti1 N27 85.10(16) 3_565
O16 Ti1 N44 95.22(17) .
O37 Ti1 N38 84.43(17) .
O37 Ti1 N27 86.64(15) 3_565
O37 Ti1 N44 84.61(17) .
N38 Ti1 N27 80.64(14) 3_565
N44 Ti1 N38 158.69(18) .
N44 Ti1 N27 80.53(15) 3_565
O4 Ti2 Ti3 104.51(11) .
O4 Ti2 O20 94.73(16) .
O4 Ti2 N25 172.74(16) .
O4 Ti2 O33 98.69(16) .
O4 Ti2 O37 96.99(15) .
O4 Ti2 N39 94.90(17) .
O20 Ti2 Ti3 39.73(9) .
O20 Ti2 N25 79.02(15) .
O20 Ti2 O37 77.42(15) .
O20 Ti2 N39 159.43(14) .
N25 Ti2 Ti3 68.32(10) .
O33 Ti2 Ti3 136.24(14) .
O33 Ti2 O20 102.52(17) .
O33 Ti2 N25 86.36(15) .
O33 Ti2 O37 164.26(14) .
O33 Ti2 N39 93.93(18) .
O37 Ti2 Ti3 38.74(11) .
O37 Ti2 N25 78.15(14) .
O37 Ti2 N39 83.39(16) .
N39 Ti2 Ti3 119.95(11) .
N39 Ti2 N25 89.92(16) .
O8 Ti3 Ti2 138.52(13) .
O8 Ti3 O20 105.42(17) .
O8 Ti3 N24 87.12(17) .
O8 Ti3 O29 96.85(18) .
O8 Ti3 O37 163.38(15) .
O8 Ti3 N43 90.60(18) .
O20 Ti3 Ti2 39.70(11) .
O20 Ti3 N24 78.21(14) .
O20 Ti3 N43 159.38(17) .
N24 Ti3 Ti2 67.30(10) .
O29 Ti3 Ti2 106.69(12) .
O29 Ti3 O20 95.99(15) .
O29 Ti3 N24 173.72(15) .
O29 Ti3 O37 98.92(17) .
O29 Ti3 N43 94.86(17) .
O37 Ti3 Ti2 39.52(10) .
O37 Ti3 O20 78.16(15) .
O37 Ti3 N24 77.64(16) .
O37 Ti3 N43 82.88(16) .
N43 Ti3 Ti2 120.02(13) .
N43 Ti3 N24 89.95(15) .
C5 O4 Ti2 144.0(3) .
C9 O8 Ti3 159.6(4) .
C13 O12 Ti1 135.7(3) .
C17 O16 Ti1 148.2(4) .
Ti2 O20 Ti3 100.56(17) .
C21 O20 Ti2 123.0(3) .
C21 O20 Ti3 135.7(3) .
N25 N24 Ti3 112.2(3) .
C28 N24 Ti3 142.3(4) .
C28 N24 N25 105.4(4) .
N24 N25 Ti2 112.2(3) .
C26 N25 Ti2 141.0(3) .
C26 N25 N24 106.7(4) .
C30 O29 Ti3 138.0(4) .
C34 O33 Ti2 152.2(3) .
Ti1 O37 Ti2 128.33(19) .
Ti1 O37 Ti3 129.60(16) .
Ti3 O37 Ti2 101.74(17) .
N39 N38 Ti1 120.4(3) .
C42 N38 Ti1 130.9(4) .
C42 N38 N39 107.0(4) .
C26 N27 Ti1 129.1(3) 3_565
C26 N27 C28 102.3(4) .
C28 N27 Ti1 128.6(3) 3_565
N38 N39 Ti2 119.0(3) .
C40 N39 Ti2 131.3(4) .
C40 N39 N38 108.7(5) .
N44 N43 Ti3 119.4(3) .
C47 N43 Ti3 131.7(4) .
C47 N43 N44 107.8(5) .
N43 N44 Ti1 119.8(3) .
C45 N44 Ti1 131.9(4) .
C45 N44 N43 107.5(4) .
O8 C9 C10 109.4(5) .
O8 C9 C11 111.5(4) .
C11 C9 C10 112.1(6) .
C45 C46 C47 104.5(5) .
N25 C26 N27 112.6(4) .
N43 C47 C46 109.8(6) .
O16 C17 C18 110.7(5) .
O16 C17 C19 109.0(5) .
C19 C17 C18 111.2(6) .
O4 C5 C6 108.3(6) .
O4 C5 C7 110.3(5) .
C7 C5 C6 111.2(6) .
N38 C42 C41 110.3(5) .
N24 C28 N27 113.0(4) .
N44 C45 C46 110.4(6) .
N39 C40 C41 110.2(5) .
O12 C13 C14 110.0(5) .
O12 C13 C15 108.3(6) .
C14 C13 C15 110.7(5) .
O33 C34 C35 110.0(5) .
O33 C34 C36 108.7(4) .
C36 C34 C35 112.1(6) .
C40 C41 C42 103.8(5) .
O20 C21 C22 110.3(4) .
O20 C21 C23 110.8(5) .
C23 C21 C22 113.5(6) .
O29 C30 C31 111.2(5) .
O29 C30 C32 108.4(6) .
C32 C30 C31 110.3(6) .

loop_
_geom_bond_atom_site_label_1
_geom_bond_atom_site_label_2
_geom_bond_distance
_geom_bond_site_symmetry_2
Ti1 O12 1.810(3) .
Ti1 O16 1.831(4) .
Ti1 O37 1.937(4) .
Ti1 N38 2.127(4) .
Ti1 N27 2.317(4) 3_565
Ti1 N44 2.119(4) .
Ti2 O4 1.781(3) .
Ti2 O20 2.005(4) .
Ti2 N25 2.246(4) .
Ti2 O33 1.809(3) .
Ti2 O37 2.005(3) .
Ti2 N39 2.128(4) .
Ti3 O8 1.803(4) .
Ti3 O20 2.006(3) .
Ti3 N24 2.276(4) .
Ti3 O29 1.804(3) .
Ti3 O37 1.972(4) .
Ti3 N43 2.149(4) .
O4 C5 1.403(6) .
O8 C9 1.407(7) .
O12 C13 1.403(7) .
O16 C17 1.407(7) .
O20 C21 1.438(7) .
N24 N25 1.377(5) .
N24 C28 1.315(6) .
N25 C26 1.313(6) .
O29 C30 1.413(7) .
O33 C34 1.417(6) .
N38 N39 1.356(6) .
N38 C42 1.353(7) .
N27 C26 1.347(6) .
N27 C28 1.356(6) .
N39 C40 1.335(6) .
N43 N44 1.363(7) .
N43 C47 1.352(6) .
N44 C45 1.351(6) .
C9 C10 1.524(8) .
C9 C11 1.521(9) .
C46 C47 1.383(9) .
C46 C45 1.375(9) .
C17 C18 1.509(8) .
C17 C19 1.508(9) .
C5 C6 1.519(10) .
C5 C7 1.489(10) .
C42 C41 1.385(8) .
C40 C41 1.384(9) .
C13 C14 1.522(8) .
C13 C15 1.536(10) .
C34 C35 1.525(9) .
C34 C36 1.507(8) .
C21 C22 1.512(9) .
C21 C23 1.487(8) .
C30 C31 1.515(9) .
C30 C32 1.499(10) .
